data_1561818
loop_
_publ_author_name
'Gurzhiy, Vladislav V.'
'Kovrugin, Vadim M.'
'Tyumentseva, Olga S.'
'Mikhaylenko, Pavel A.'
'Krivovichev, Sergey V.'
'Tananaev, Ivan G.'

_publ_section_title
;
 Topologically and geometrically flexible structural units in seven new
 organically templated uranyl selenates and selenite--selenates
;
_journal_name_full 'Journal of Solid State Chemistry'
_journal_page_first 32
_journal_page_last 40
_journal_paper_doi 10.1016/j.jssc.2015.04.040
_journal_volume 229
_journal_year 2015
_chemical_formula_moiety '0.5(O52 Se10 U6), 2(C2 H8 N), O1.23 Se0.41, O'
_chemical_formula_sum 'C4 H16 N2 O28.23 Se5.41 U3'
_chemical_formula_weight 1685.05
_space_group_crystal_system monoclinic
_space_group_IT_number 11
_space_group_name_Hall '-P 2yb'
_space_group_name_H-M_alt 'P 1 21/m 1'
_atom_sites_solution_hydrogens geom
_cell_angle_alpha 90
_cell_angle_beta 97.5820(10)
_cell_angle_gamma 90
_cell_formula_units_Z 2
_cell_length_a 8.3116(4)
_cell_length_b 18.6363(8)
_cell_length_c 11.5623(5)
_cell_measurement_reflns_used 6570
_cell_measurement_temperature 293(2)
_cell_measurement_theta_max 32.27
_cell_measurement_theta_min 2.19
_cell_volume 1775.31(14)
_computing_molecular_graphics 'Olex2 (Dolomanov et al., 2009)'
_computing_publication_material 'Olex2 (Dolomanov et al., 2009)'
_computing_structure_refinement 'ShelXL (Sheldrick, 2008)'
_diffrn_ambient_temperature 293(2)
_diffrn_measured_fraction_theta_full 0.998
_diffrn_measured_fraction_theta_max 0.998
_diffrn_radiation_type MoK\a
_diffrn_radiation_wavelength 0.71073
_diffrn_reflns_av_R_equivalents 0.0762
_diffrn_reflns_av_unetI/netI 0.0605
_diffrn_reflns_Laue_measured_fraction_full 0.998
_diffrn_reflns_Laue_measured_fraction_max 0.998
_diffrn_reflns_limit_h_max 11
_diffrn_reflns_limit_h_min -11
_diffrn_reflns_limit_k_max 26
_diffrn_reflns_limit_k_min -26
_diffrn_reflns_limit_l_max 14
_diffrn_reflns_limit_l_min -16
_diffrn_reflns_number 23753
_diffrn_reflns_point_group_measured_fraction_full 0.998
_diffrn_reflns_point_group_measured_fraction_max 0.998
_diffrn_reflns_theta_full 25.242
_diffrn_reflns_theta_max 29.998
_diffrn_reflns_theta_min 2.086
_exptl_absorpt_coefficient_mu 19.286
_exptl_absorpt_correction_T_max 0.4484
_exptl_absorpt_correction_T_min 0.1376
_exptl_absorpt_correction_type multi-scan
_exptl_absorpt_process_details 'Bruker SADABS'
_exptl_crystal_colour yellow
_exptl_crystal_density_diffrn 3.152
_exptl_crystal_description plate
_exptl_crystal_F_000 1479
_exptl_crystal_size_max 0.19
_exptl_crystal_size_mid 0.14
_exptl_crystal_size_min 0.08
_refine_diff_density_max 2.793
_refine_diff_density_min -2.216
_refine_diff_density_rms 0.444
_refine_ls_extinction_coef .
_refine_ls_extinction_method none
_refine_ls_goodness_of_fit_ref 1.083
_refine_ls_hydrogen_treatment constr
_refine_ls_matrix_type full
_refine_ls_number_parameters 219
_refine_ls_number_reflns 5323
_refine_ls_number_restraints 2
_refine_ls_restrained_S_all 1.087
_refine_ls_R_factor_all 0.0549
_refine_ls_R_factor_gt 0.0362
_refine_ls_shift/su_max 0.000
_refine_ls_shift/su_mean 0.000
_refine_ls_structure_factor_coef Fsqd
_refine_ls_weighting_details 'w=1/[\s^2^(Fo^2^)+(0.0432P)^2^] where P=(Fo^2^+2Fc^2^)/3'
_refine_ls_weighting_scheme calc
_refine_ls_wR_factor_gt 0.0935
_refine_ls_wR_factor_ref 0.0979
_reflns_Friedel_coverage 0.000
_reflns_Friedel_fraction_full .
_reflns_Friedel_fraction_max .
_reflns_number_gt 3940
_reflns_number_total 5323
_reflns_threshold_expression 'I > 2\s(I)'
_cod_data_source_file CompV_last_rev.cif
_cod_data_source_block Compound_V
_cod_database_code 1561818
_shelx_space_group_comment
;
The symmetry employed for this shelxl refinement is uniquely defined
by the following loop, which should always be used as a source of
symmetry information in preference to the above space-group names.
They are only intended as comments.
;
_olex2_refinement_description
;
1. Fixed Uiso
 At 1.5 times of:
  All C(H,H,H) groups, All N(H,H) groups
2. Restrained distances
 Se3-O15
 1.65 with sigma of 0.02
 Se4-O17
 1.75 with sigma of 0.02
3. Others
 Sof(Se4)=Sof(O18)=0.5*FVAR(2)
 Sof(O17)=FVAR(1)
4.a Secondary CH2 refined with everything fixed:
 N1(H1A,H1B)
4.b Me refined with everything fixed:
 C2(H2A,H2B,H2C)
4.c Idealised Me refined as rotating group:
 C0AA(H0AA,H0AB,H0AC)
;

loop_
_space_group_symop_operation_xyz
'x, y, z'
'-x, y+1/2, -z'
'-x, -y, -z'
'x, -y-1/2, z'

loop_
_atom_site_label
_atom_site_type_symbol
_atom_site_fract_x
_atom_site_fract_y
_atom_site_fract_z
_atom_site_U_iso_or_equiv
_atom_site_adp_type
_atom_site_occupancy
_atom_site_site_symmetry_order
_atom_site_calc_flag
_atom_site_refinement_flags_posn
_atom_site_refinement_flags_adp
_atom_site_refinement_flags_occupancy
_atom_site_disorder_assembly
_atom_site_disorder_group
U1 U -0.55485(4) -0.06440(2) -0.75283(2) 0.02471(9) Uani 1 1 d . . . . .
U2 U -0.34459(5) 0.2500 -0.77202(3) 0.02323(10) Uani 1 2 d S T P . .
Se1 Se -0.34969(10) 0.07014(3) -0.92199(6) 0.02350(16) Uani 1 1 d . . . . .
Se2 Se -0.49381(13) 0.10518(4) -0.56919(7) 0.0386(2) Uani 1 1 d . . . . .
Se3 Se -0.67065(19) -0.2500 -0.68165(9) 0.0370(3) Uani 1 2 d DS T P . .
O1 O -0.5111(8) 0.0335(3) -0.8790(5) 0.0331(13) Uani 1 1 d . . . . .
O2 O -0.2836(8) 0.1346(3) -0.8320(5) 0.0326(13) Uani 1 1 d . . . . .
O3 O -0.1417(12) 0.2500 -0.7047(8) 0.049(3) Uani 1 2 d S T P . .
O4 O -0.4421(9) 0.0311(3) -0.6299(5) 0.0475(18) Uani 1 1 d . . . . .
O5 O -0.4184(13) 0.1723(3) -0.6294(6) 0.083(3) Uani 1 1 d . . . . .
O6 O -0.3493(8) -0.0940(3) -0.7417(5) 0.0426(15) Uani 1 1 d . . . . .
O7 O -0.2771(11) 0.2500 -0.9814(6) 0.0315(18) Uani 1 2 d S T P . .
O8 O -0.5905(11) -0.1041(3) -0.5636(5) 0.062(2) Uani 1 1 d . . . . .
O9 O -0.6505(10) -0.1824(3) -0.7701(5) 0.054(2) Uani 1 1 d . . . . .
O10 O -0.7541(8) -0.0310(3) -0.7676(6) 0.0453(16) Uani 1 1 d . . . . .
O11 O -0.2081(8) 0.0141(3) -0.9308(5) 0.0388(14) Uani 1 1 d . . . . .
O12 O -0.4107(8) 0.1097(3) -1.0471(4) 0.0357(14) Uani 1 1 d . . . . .
O13 O -0.5435(11) 0.2500 -0.8443(7) 0.042(2) Uani 1 2 d S T P . .
O14 O -0.6927(12) 0.1133(6) -0.5716(11) 0.114(4) Uani 1 1 d . . . . .
O15 O -0.8866(16) -0.2500 -0.6996(18) 0.143(7) Uani 1 2 d DS T P . .
N1 N -0.8140(14) 0.1281(5) -1.0056(12) 0.086(4) Uani 1 1 d . . . . .
H1A H -0.7386 0.1656 -1.0204 0.129 Uiso 1 1 calc . . . . .
H1B H -0.7614 0.0823 -1.0146 0.129 Uiso 1 1 calc . . . . .
C0AA C -0.8534(19) 0.1352(8) -0.8731(14) 0.097(5) Uani 1 1 d . . . . .
H0AA H -0.9303 0.0990 -0.8584 0.145 Uiso 1 1 calc GR . . . .
H0AB H -0.8981 0.1818 -0.8619 0.145 Uiso 1 1 calc GR . . . .
H0AC H -0.7552 0.1291 -0.8202 0.145 Uiso 1 1 calc GR . . . .
C2 C -0.9566(16) 0.1330(8) -1.0911(14) 0.089(5) Uani 1 1 d . . . . .
H2A H -0.9246 0.1424 -1.1665 0.133 Uiso 1 1 calc . . . . .
H2B H -1.0245 0.1713 -1.0704 0.133 Uiso 1 1 calc . . . . .
H2C H -1.0154 0.0886 -1.0934 0.133 Uiso 1 1 calc . . . . .
Se4 Se 0.1333(7) 0.2500 -0.5026(5) 0.083(2) Uani 0.408(6) 2 d DS T P . .
O17 O 0.014(2) 0.3236(10) -0.466(2) 0.080(7) Uani 0.408(6) 1 d D . . . .
O18 O 0.291(4) 0.2500 -0.381(4) 0.095(12) Uani 0.408(6) 2 d S T P . .
O16 O -0.6693(16) 0.2500 -1.1190(13) 0.084(4) Uani 1 2 d S T P . .

loop_
_atom_site_aniso_label
_atom_site_aniso_U_11
_atom_site_aniso_U_22
_atom_site_aniso_U_33
_atom_site_aniso_U_23
_atom_site_aniso_U_13
_atom_site_aniso_U_12
U1 0.04580(19) 0.01489(12) 0.01446(13) -0.00056(9) 0.00778(11) -0.00440(11)
U2 0.0403(3) 0.01421(16) 0.01521(17) 0.000 0.00391(16) 0.000
Se1 0.0424(5) 0.0132(3) 0.0159(3) -0.0010(2) 0.0074(3) -0.0019(3)
Se2 0.0750(7) 0.0229(4) 0.0184(4) -0.0013(3) 0.0079(4) -0.0074(4)
Se3 0.0784(10) 0.0157(5) 0.0194(5) 0.000 0.0160(6) 0.000
O1 0.051(4) 0.026(3) 0.024(3) 0.004(2) 0.013(3) -0.008(3)
O2 0.059(4) 0.015(2) 0.022(3) -0.0050(19) -0.001(3) 0.001(2)
O3 0.063(7) 0.026(4) 0.048(5) 0.000 -0.029(5) 0.000
O4 0.090(6) 0.026(3) 0.027(3) -0.011(2) 0.011(3) -0.010(3)
O5 0.200(11) 0.024(3) 0.035(4) 0.001(3) 0.048(5) -0.022(5)
O6 0.054(4) 0.032(3) 0.040(4) -0.001(3) -0.001(3) 0.010(3)
O7 0.053(5) 0.021(4) 0.021(4) 0.000 0.008(4) 0.000
O8 0.132(7) 0.036(3) 0.017(3) -0.001(2) 0.012(4) -0.038(4)
O9 0.115(6) 0.021(3) 0.024(3) 0.000(2) 0.005(4) -0.025(3)
O10 0.057(5) 0.033(3) 0.048(4) 0.002(3) 0.016(3) 0.006(3)
O11 0.043(4) 0.027(3) 0.048(4) -0.007(3) 0.012(3) 0.006(3)
O12 0.070(4) 0.023(3) 0.014(2) 0.0027(19) 0.004(3) -0.006(3)
O13 0.034(5) 0.060(6) 0.031(5) 0.000 0.005(4) 0.000
O14 0.065(7) 0.121(9) 0.155(11) -0.023(8) 0.007(7) 0.027(6)
O15 0.088(13) 0.20(2) 0.137(16) 0.000 0.015(12) 0.000
N1 0.077(8) 0.053(6) 0.123(11) -0.021(6) -0.002(7) 0.017(5)
C0AA 0.090(12) 0.076(10) 0.122(14) 0.033(9) 0.005(10) 0.011(8)
C2 0.051(8) 0.085(10) 0.125(13) -0.026(9) -0.011(8) 0.014(7)
Se4 0.079(4) 0.093(4) 0.072(3) 0.000 -0.005(3) 0.000
O17 0.075(16) 0.083(15) 0.088(16) -0.017(12) 0.030(13) -0.023(12)
O18 0.045(18) 0.08(2) 0.17(4) 0.000 0.04(2) 0.000
O16 0.077(9) 0.050(7) 0.132(12) 0.000 0.043(9) 0.000

loop_
_atom_type_symbol
_atom_type_description
_atom_type_scat_dispersion_real
_atom_type_scat_dispersion_imag
_atom_type_scat_source
C C 0.0033 0.0016 'International Tables Vol C Tables 4.2.6.8 and 6.1.1.4'
H H 0.0000 0.0000 'International Tables Vol C Tables 4.2.6.8 and 6.1.1.4'
N N 0.0061 0.0033 'International Tables Vol C Tables 4.2.6.8 and 6.1.1.4'
O O 0.0106 0.0060 'International Tables Vol C Tables 4.2.6.8 and 6.1.1.4'
Se Se -0.0929 2.2259 'International Tables Vol C Tables 4.2.6.8 and 6.1.1.4'
U U -9.6767 9.6646 'International Tables Vol C Tables 4.2.6.8 and 6.1.1.4'

loop_
_geom_angle_atom_site_label_1
_geom_angle_atom_site_label_2
_geom_angle_atom_site_label_3
_geom_angle
_geom_angle_site_symmetry_1
_geom_angle_site_symmetry_3
O1 U1 O12 72.22(18) . 3_453
O4 U1 O1 73.5(2) . .
O4 U1 O12 143.9(2) . 3_453
O6 U1 O1 93.4(3) . .
O6 U1 O4 83.7(3) . .
O6 U1 O8 94.1(3) . .
O6 U1 O9 91.5(3) . .
O6 U1 O12 87.3(3) . 3_453
O8 U1 O1 148.2(2) . .
O8 U1 O4 76.7(2) . .
O8 U1 O12 138.96(19) . 3_453
O9 U1 O1 137.9(2) . .
O9 U1 O4 148.6(2) . .
O9 U1 O8 72.7(2) . .
O9 U1 O12 66.29(19) . 3_453
O10 U1 O1 83.5(3) . .
O10 U1 O4 94.8(3) . .
O10 U1 O6 176.8(3) . .
O10 U1 O8 88.3(3) . .
O10 U1 O9 91.1(3) . .
O10 U1 O12 92.2(3) . 3_453
O2 U2 O2 134.1(3) . 4_565
O2 U2 O5 74.1(2) . .
O2 U2 O5 150.2(2) 4_565 .
O2 U2 O5 74.1(2) 4_565 4_565
O2 U2 O5 150.2(2) . 4_565
O2 U2 O7 68.63(14) 4_565 .
O2 U2 O7 68.63(14) . .
O3 U2 O2 84.2(2) . .
O3 U2 O2 84.2(2) . 4_565
O3 U2 O5 90.8(4) . 4_565
O3 U2 O5 90.8(4) . .
O3 U2 O7 95.8(4) . .
O5 U2 O5 76.6(3) 4_565 .
O5 U2 O7 141.19(16) 4_565 .
O5 U2 O7 141.19(16) . .
O13 U2 O2 94.96(18) . 4_565
O13 U2 O2 94.96(18) . .
O13 U2 O3 177.7(4) . .
O13 U2 O5 91.0(3) . 4_565
O13 U2 O5 91.0(3) . .
O13 U2 O7 81.9(3) . .
O1 Se1 O12 106.5(3) . .
O2 Se1 O1 109.4(3) . .
O2 Se1 O12 105.6(3) . .
O11 Se1 O1 112.9(3) . .
O11 Se1 O2 109.6(3) . .
O11 Se1 O12 112.6(3) . .
O4 Se2 O14 112.9(5) . .
O5 Se2 O4 109.5(4) . .
O5 Se2 O8 106.3(4) . 3_454
O5 Se2 O14 111.6(6) . .
O8 Se2 O4 107.2(4) 3_454 .
O8 Se2 O14 109.1(6) 3_454 .
O9 Se3 O9 100.0(4) . 4
O9 Se3 O15 96.4(5) . .
O9 Se3 O15 96.4(5) 4 .
Se1 O1 U1 134.3(3) . .
Se1 O2 U2 142.9(3) . .
Se2 O4 U1 141.3(4) . .
Se2 O5 U2 161.2(5) . .
Se2 O8 U1 143.0(4) 3_454 .
Se3 O9 U1 136.8(3) . .
Se1 O12 U1 131.5(3) . 3_453
H1A N1 H1B 107.7 . .
C0AA N1 H1A 108.9 . .
C0AA N1 H1B 108.9 . .
C2 N1 H1A 108.9 . .
C2 N1 H1B 108.9 . .
C2 N1 C0AA 113.2(12) . .
N1 C0AA H0AA 109.5 . .
N1 C0AA H0AB 109.5 . .
N1 C0AA H0AC 109.5 . .
H0AA C0AA H0AB 109.5 . .
H0AA C0AA H0AC 109.5 . .
H0AB C0AA H0AC 109.5 . .
N1 C2 H2A 109.5 . .
N1 C2 H2B 109.5 . .
N1 C2 H2C 109.5 . .
H2A C2 H2B 109.5 . .
H2A C2 H2C 109.5 . .
H2B C2 H2C 109.5 . .
O17 Se4 O17 101.0(13) 4_565 .
O18 Se4 O17 100.8(10) . .
O18 Se4 O17 100.8(10) . 4_565

loop_
_geom_bond_atom_site_label_1
_geom_bond_atom_site_label_2
_geom_bond_distance
_geom_bond_site_symmetry_2
U1 O1 2.393(5) .
U1 O4 2.391(6) .
U1 O6 1.784(7) .
U1 O8 2.365(6) .
U1 O9 2.337(5) .
U1 O10 1.757(7) .
U1 O12 2.443(5) 3_453
U2 O2 2.335(5) 4_565
U2 O2 2.335(5) .
U2 O3 1.762(9) .
U2 O5 2.337(6) 4_565
U2 O5 2.337(6) .
U2 O7 2.556(7) .
U2 O13 1.752(9) .
Se1 O1 1.641(6) .
Se1 O2 1.637(5) .
Se1 O11 1.587(6) .
Se1 O12 1.643(5) .
Se2 O4 1.631(6) .
Se2 O5 1.598(6) .
Se2 O8 1.601(6) 3_454
Se2 O14 1.657(10) .
Se3 O9 1.646(5) 4
Se3 O9 1.646(5) .
Se3 O15 1.779(13) .
O8 Se2 1.601(6) 3_454
O12 U1 2.444(5) 3_453
N1 H1A 0.9700 .
N1 H1B 0.9700 .
N1 C0AA 1.614(19) .
N1 C2 1.442(16) .
C0AA H0AA 0.9600 .
C0AA H0AB 0.9600 .
C0AA H0AC 0.9600 .
C2 H2A 0.9600 .
C2 H2B 0.9600 .
C2 H2C 0.9600 .
Se4 O17 1.778(15) .
Se4 O17 1.778(15) 4_565
Se4 O18 1.79(4) .

loop_
_geom_torsion_atom_site_label_1
_geom_torsion_atom_site_label_2
_geom_torsion_atom_site_label_3
_geom_torsion_atom_site_label_4
_geom_torsion
_geom_torsion_site_symmetry_1
_geom_torsion_site_symmetry_2
_geom_torsion_site_symmetry_3
_geom_torsion_site_symmetry_4
O1 Se1 O2 U2 -70.6(6) . . . .
O1 Se1 O12 U1 -86.5(5) . . . 3_453
O2 Se1 O1 U1 -90.4(4) . . . .
O2 Se1 O12 U1 157.2(4) . . . 3_453
O4 Se2 O5 U2 48(2) . . . .
O5 Se2 O4 U1 -110.7(6) . . . .
O8 Se2 O4 U1 134.4(5) 3_454 . . .
O8 Se2 O5 U2 163.4(18) 3_454 . . .
O9 Se3 O9 U1 -150.3(3) 4 . . .
O11 Se1 O1 U1 31.8(5) . . . .
O11 Se1 O2 U2 165.2(5) . . . .
O11 Se1 O12 U1 37.7(5) . . . 3_453
O12 Se1 O1 U1 155.9(4) . . . .
O12 Se1 O2 U2 43.7(6) . . . .
O14 Se2 O4 U1 14.3(8) . . . .
O14 Se2 O5 U2 -77.8(19) . . . .
O15 Se3 O9 U1 112.0(8) . . . .

_cod_database_fobs_code 1561818
